data_1504008
loop_
_publ_author_name
'Wagner, Gerald'
'Arion, Vladimir B.'
'Brecker, Lothar'
'Krantz, Carsten'
'Mieusset, Jean-Luc'
'Brinker, Udo H.'

_publ_section_title
;
 Controllable selective functionalization of a cavitand via solid state
 photolysis of an encapsulated phenyl azide.
;
_journal_issue 14
_journal_name_full 'Organic letters'
_journal_page_first 3056
_journal_page_last 3058
_journal_paper_doi 10.1021/ol901122h
_journal_volume 11
_journal_year 2009
_chemical_formula_moiety 'C84 H80 N8 O8, C6 H5 N3'
_chemical_formula_sum 'C90 H85 N11 O8'
_chemical_formula_weight 1448.69
_chemical_name_systematic
; 
C-Hexyl-6,10:12,16:18,22:24,4-O,O'-tetrakis(quinoxaline-
2,3-diyl)calix[4]resorcinarene phenyl azide adduct 
;
_space_group_IT_number 2
_symmetry_cell_setting triclinic
_symmetry_space_group_name_Hall '-P 1'
_symmetry_space_group_name_H-M 'P -1'
_atom_sites_solution_hydrogens geom
_atom_sites_solution_primary direct
_atom_sites_solution_secondary difmap
_audit_creation_method SHELXL-97
_cell_angle_alpha 70.524(2)
_cell_angle_beta 88.842(3)
_cell_angle_gamma 77.787(3)
_cell_formula_units_Z 2
_cell_length_a 13.5021(9)
_cell_length_b 15.7541(8)
_cell_length_c 18.9376(11)
_cell_measurement_reflns_used 1419
_cell_measurement_temperature 100(2)
_cell_measurement_theta_max 28.77
_cell_measurement_theta_min 2.32
_cell_volume 3706.3(4)
_computing_structure_refinement 'SHELXL-97 (Sheldrick, 1997)'
_computing_structure_solution 'SHELXS-97 (Sheldrick, 1990)'
_diffrn_ambient_temperature 100(2)
_diffrn_measured_fraction_theta_full 0.988
_diffrn_measured_fraction_theta_max 0.988
_diffrn_measurement_device_type 'Bruker X8 APEXII CCD'
_diffrn_measurement_method '\f-scan and \w-scan'
_diffrn_radiation_monochromator graphite
_diffrn_radiation_source 'fine-focus sealed tube'
_diffrn_radiation_type MoK\a
_diffrn_radiation_wavelength 0.71073
_diffrn_reflns_av_R_equivalents 0.0678
_diffrn_reflns_av_sigmaI/netI 0.0654
_diffrn_reflns_limit_h_max 16
_diffrn_reflns_limit_h_min -16
_diffrn_reflns_limit_k_max 19
_diffrn_reflns_limit_k_min -19
_diffrn_reflns_limit_l_max 22
_diffrn_reflns_limit_l_min -22
_diffrn_reflns_number 62200
_diffrn_reflns_theta_full 25.58
_diffrn_reflns_theta_max 25.58
_diffrn_reflns_theta_min 2.30
_exptl_absorpt_coefficient_mu 0.084
_exptl_absorpt_correction_T_max 0.9817
_exptl_absorpt_correction_T_min 0.9630
_exptl_absorpt_correction_type multi-scan
_exptl_absorpt_process_details SADABS
_exptl_crystal_colour colorless
_exptl_crystal_density_diffrn 1.298
_exptl_crystal_density_method 'not measured'
_exptl_crystal_description block
_exptl_crystal_F_000 1532
_exptl_crystal_size_max 0.45
_exptl_crystal_size_mid 0.32
_exptl_crystal_size_min 0.22
_refine_diff_density_max 0.216
_refine_diff_density_min -0.218
_refine_diff_density_rms 0.047
_refine_ls_extinction_method none
_refine_ls_goodness_of_fit_ref 1.010
_refine_ls_hydrogen_treatment constr
_refine_ls_matrix_type full
_refine_ls_number_parameters 982
_refine_ls_number_reflns 13771
_refine_ls_number_restraints 0
_refine_ls_restrained_S_all 1.010
_refine_ls_R_factor_all 0.0806
_refine_ls_R_factor_gt 0.0448
_refine_ls_shift/su_max 0.000
_refine_ls_shift/su_mean 0.000
_refine_ls_structure_factor_coef Fsqd
_refine_ls_weighting_details 'calc w=1/[\s^2^(Fo^2^)+(0.0387P)^2^+0.5934P] where P=(Fo^2^+2Fc^2^)/3'
_refine_ls_weighting_scheme calc
_refine_ls_wR_factor_gt 0.0898
_refine_ls_wR_factor_ref 0.1046
_reflns_number_gt 9336
_reflns_number_total 13771
_reflns_threshold_expression >2sigma(I)
_cod_data_source_file ol901122h_si_001.cif
_cod_data_source_block GEWAV101
_cod_original_sg_symbol_H-M P-1
_cod_database_code 1504008

loop_
_symmetry_equiv_pos_as_xyz
'x, y, z'
'-x, -y, -z'

loop_
_atom_site_label
_atom_site_type_symbol
_atom_site_fract_x
_atom_site_fract_y
_atom_site_fract_z
_atom_site_U_iso_or_equiv
_atom_site_adp_type
_atom_site_occupancy
_atom_site_symmetry_multiplicity
_atom_site_calc_flag
_atom_site_refinement_flags
N1 N 0.25058(15) 0.46215(13) 0.17561(11) 0.0379(5) Uani 1 1 d .
N2 N 0.31526(16) 0.41003(13) 0.15258(11) 0.0372(5) Uani 1 1 d .
N3 N 0.36751(17) 0.35707(14) 0.13225(12) 0.0472(6) Uani 1 1 d .
C1 C 0.28007(16) 0.54166(14) 0.18172(12) 0.0253(5) Uani 1 1 d .
C2 C 0.37295(16) 0.56330(14) 0.16159(12) 0.0280(5) Uani 1 1 d .
H2 H 0.4216 0.5248 0.1423 0.034 Uiso 1 1 calc R
C3 C 0.39411(17) 0.64186(15) 0.16996(13) 0.0362(6) Uani 1 1 d .
H3 H 0.4576 0.6575 0.1562 0.043 Uiso 1 1 calc R
C4 C 0.32311(19) 0.69756(15) 0.19829(14) 0.0402(6) Uani 1 1 d .
H4 H 0.3381 0.7513 0.2039 0.048 Uiso 1 1 calc R
C5 C 0.23082(18) 0.67533(15) 0.21833(13) 0.0372(6) Uani 1 1 d .
H5 H 0.1823 0.7137 0.2378 0.045 Uiso 1 1 calc R
C6 C 0.20863(16) 0.59734(15) 0.21010(12) 0.0321(5) Uani 1 1 d .
H6 H 0.1449 0.5820 0.2238 0.039 Uiso 1 1 calc R
O1 O 0.33628(9) 0.46138(8) 0.46165(7) 0.0195(3) Uani 1 1 d .
O2 O 0.44658(9) 0.58974(8) 0.44627(7) 0.0193(3) Uani 1 1 d .
O3 O 0.43439(9) 0.89053(8) 0.26408(7) 0.0189(3) Uani 1 1 d .
O4 O 0.32342(9) 0.99082(8) 0.13447(7) 0.0185(3) Uani 1 1 d .
O5 O 0.07742(9) 0.90070(8) 0.00916(7) 0.0196(3) Uani 1 1 d .
O6 O -0.03748(9) 0.77077(8) 0.03477(7) 0.0194(3) Uani 1 1 d .
O7 O -0.09006(9) 0.50670(8) 0.23959(7) 0.0196(3) Uani 1 1 d .
O8 O 0.03226(9) 0.41417(8) 0.36445(7) 0.0205(3) Uani 1 1 d .
N4 N 0.42559(12) 0.40933(11) 0.37309(9) 0.0234(4) Uani 1 1 d .
N5 N 0.54798(12) 0.53907(11) 0.36202(9) 0.0214(4) Uani 1 1 d .
N6 N 0.54725(12) 0.80867(11) 0.20366(9) 0.0192(4) Uani 1 1 d .
N7 N 0.43388(12) 0.91786(11) 0.06712(9) 0.0205(4) Uani 1 1 d .
N8 N 0.21759(12) 0.79987(11) -0.01151(9) 0.0206(4) Uani 1 1 d .
N9 N 0.09548(12) 0.66866(11) 0.00860(9) 0.0213(4) Uani 1 1 d .
C23 C 0.23188(14) 0.95958(12) 0.13560(11) 0.0177(4) Uani 1 1 d .
C24 C 0.17724(14) 0.94408(12) 0.20062(11) 0.0168(4) Uani 1 1 d .
C25 C -0.06544(13) 0.73647(13) 0.23510(11) 0.0175(4) Uani 1 1 d .
H25 H -0.0667 0.7702 0.2685 0.021 Uiso 1 1 calc R
C26 C -0.07385(13) 0.64407(13) 0.26514(11) 0.0178(4) Uani 1 1 d .
C27 C -0.07261(13) 0.59741(12) 0.21358(11) 0.0173(4) Uani 1 1 d .
C28 C -0.05962(13) 0.63798(13) 0.13816(11) 0.0176(4) Uani 1 1 d .
H28 H -0.0574 0.6042 0.1047 0.021 Uiso 1 1 calc R
C29 C -0.04985(13) 0.72895(13) 0.11228(11) 0.0175(4) Uani 1 1 d .
C30 C -0.05542(13) 0.78147(12) 0.15927(11) 0.0162(4) Uani 1 1 d .
C31 C 0.41076(14) 0.46575(13) 0.41077(11) 0.0188(4) Uani 1 1 d .
C32 C 0.47154(14) 0.53196(13) 0.40417(11) 0.0185(4) Uani 1 1 d .
C33 C 0.50550(15) 0.41582(13) 0.32625(11) 0.0232(5) Uani 1 1 d .
C34 C 0.56660(15) 0.48004(13) 0.32116(11) 0.0233(5) Uani 1 1 d .
C35 C 0.64784(16) 0.48455(14) 0.27277(12) 0.0297(5) Uani 1 1 d .
H35 H 0.6902 0.5266 0.2697 0.036 Uiso 1 1 calc R
C36 C 0.66524(17) 0.42796(15) 0.23022(13) 0.0351(6) Uani 1 1 d .
H36 H 0.7194 0.4316 0.1973 0.042 Uiso 1 1 calc R
C37 C 0.60386(18) 0.36471(16) 0.23486(13) 0.0367(6) Uani 1 1 d .
H37 H 0.6167 0.3261 0.2049 0.044 Uiso 1 1 calc R
C38 C 0.52547(17) 0.35830(14) 0.28232(12) 0.0311(5) Uani 1 1 d .
H38 H 0.4847 0.3150 0.2855 0.037 Uiso 1 1 calc R
C39 C 0.46630(14) 0.87239(13) 0.20002(11) 0.0175(4) Uani 1 1 d .
N10 N -0.00076(12) 0.41600(11) 0.17569(9) 0.0213(4) Uani 1 1 d .
N11 N 0.13066(12) 0.32038(11) 0.30652(9) 0.0207(4) Uani 1 1 d .
C7 C 0.08215(14) 0.60920(13) 0.41099(10) 0.0181(4) Uani 1 1 d .
H7 H 0.0463 0.6677 0.4117 0.022 Uiso 1 1 calc R
C8 C 0.18328(14) 0.57899(13) 0.43790(10) 0.0169(4) Uani 1 1 d .
C9 C 0.23501(14) 0.49504(13) 0.43229(11) 0.0181(4) Uani 1 1 d .
C10 C 0.18768(14) 0.44095(13) 0.40567(11) 0.0187(4) Uani 1 1 d .
H10 H 0.2242 0.3835 0.4032 0.022 Uiso 1 1 calc R
C11 C 0.08594(14) 0.47247(13) 0.38281(11) 0.0182(4) Uani 1 1 d .
C12 C 0.03064(14) 0.55781(12) 0.38303(10) 0.0169(4) Uani 1 1 d .
C13 C 0.23377(14) 0.79004(12) 0.37312(10) 0.0168(4) Uani 1 1 d .
H13 H 0.1632 0.8074 0.3793 0.020 Uiso 1 1 calc R
C14 C 0.27985(14) 0.85414(12) 0.32103(10) 0.0162(4) Uani 1 1 d .
C15 C 0.38360(14) 0.82634(13) 0.31363(11) 0.0177(4) Uani 1 1 d .
C16 C 0.43901(14) 0.73919(13) 0.35442(11) 0.0191(4) Uani 1 1 d .
H16 H 0.5095 0.7218 0.3480 0.023 Uiso 1 1 calc R
C17 C 0.38953(14) 0.67819(12) 0.40458(11) 0.0168(4) Uani 1 1 d .
C18 C 0.28656(14) 0.70127(12) 0.41677(10) 0.0165(4) Uani 1 1 d .
C19 C 0.08458(14) 0.91957(12) 0.19675(11) 0.0169(4) Uani 1 1 d .
H19 H 0.0446 0.9112 0.2394 0.020 Uiso 1 1 calc R
C20 C 0.04719(14) 0.90667(12) 0.13358(11) 0.0168(4) Uani 1 1 d .
C21 C 0.10992(14) 0.91688(12) 0.07320(10) 0.0172(4) Uani 1 1 d .
C22 C 0.20000(14) 0.94553(12) 0.07202(11) 0.0176(4) Uani 1 1 d .
H22 H 0.2390 0.9553 0.0289 0.021 Uiso 1 1 calc R
C40 C 0.40933(14) 0.92676(12) 0.13108(11) 0.0169(4) Uani 1 1 d .
C41 C 0.57447(14) 0.79547(13) 0.13675(11) 0.0188(4) Uani 1 1 d .
C42 C 0.51857(14) 0.85020(13) 0.06868(11) 0.0198(4) Uani 1 1 d .
C43 C 0.54677(15) 0.83277(14) 0.00185(12) 0.0269(5) Uani 1 1 d .
H43 H 0.5102 0.8699 -0.0443 0.032 Uiso 1 1 calc R
C44 C 0.62694(15) 0.76220(15) 0.00356(12) 0.0280(5) Uani 1 1 d .
H44 H 0.6447 0.7496 -0.0413 0.034 Uiso 1 1 calc R
C45 C 0.68321(15) 0.70816(14) 0.07116(12) 0.0263(5) Uani 1 1 d .
H45 H 0.7389 0.6598 0.0713 0.032 Uiso 1 1 calc R
C46 C 0.65866(14) 0.72446(14) 0.13671(12) 0.0237(5) Uani 1 1 d .
H46 H 0.6979 0.6883 0.1819 0.028 Uiso 1 1 calc R
C47 C 0.12307(15) 0.81570(13) 0.00454(10) 0.0186(4) Uani 1 1 d .
C48 C 0.06182(14) 0.74876(13) 0.01567(10) 0.0187(4) Uani 1 1 d .
C49 C 0.25671(15) 0.71459(13) -0.01813(11) 0.0211(5) Uani 1 1 d .
C50 C 0.19525(15) 0.65006(13) -0.00961(11) 0.0218(5) Uani 1 1 d .
C51 C 0.23659(16) 0.56439(14) -0.01862(12) 0.0279(5) Uani 1 1 d .
H51 H 0.1954 0.5209 -0.0135 0.034 Uiso 1 1 calc R
C52 C 0.33641(16) 0.54417(15) -0.03473(12) 0.0311(5) Uani 1 1 d .
H52 H 0.3643 0.4865 -0.0407 0.037 Uiso 1 1 calc R
C53 C 0.39781(16) 0.60818(15) -0.04246(12) 0.0302(5) Uani 1 1 d .
H53 H 0.4670 0.5931 -0.0534 0.036 Uiso 1 1 calc R
C54 C 0.35933(15) 0.69212(14) -0.03445(11) 0.0267(5) Uani 1 1 d .
H54 H 0.4015 0.7349 -0.0399 0.032 Uiso 1 1 calc R
C55 C -0.00932(14) 0.43796(13) 0.23596(11) 0.0183(4) Uani 1 1 d .
C56 C 0.05649(14) 0.38960(13) 0.30195(11) 0.0184(4) Uani 1 1 d .
C57 C 0.07779(14) 0.34250(13) 0.17802(11) 0.0206(5) Uani 1 1 d .
C58 C 0.14337(14) 0.29556(13) 0.24282(11) 0.0197(4) Uani 1 1 d .
C59 C 0.22236(15) 0.22039(13) 0.24348(12) 0.0242(5) Uani 1 1 d .
H59 H 0.2676 0.1892 0.2864 0.029 Uiso 1 1 calc R
C60 C 0.23334(15) 0.19256(14) 0.18168(12) 0.0256(5) Uani 1 1 d .
H60 H 0.2867 0.1422 0.1821 0.031 Uiso 1 1 calc R
C61 C 0.16658(15) 0.23774(14) 0.11778(12) 0.0266(5) Uani 1 1 d .
H61 H 0.1740 0.2167 0.0760 0.032 Uiso 1 1 calc R
C62 C 0.09057(15) 0.31233(14) 0.11554(12) 0.0258(5) Uani 1 1 d .
H62 H 0.0467 0.3435 0.0719 0.031 Uiso 1 1 calc R
C63 C 0.23555(14) 0.63286(13) 0.47438(11) 0.0180(4) Uani 1 1 d .
H63 H 0.2911 0.5866 0.5095 0.022 Uiso 1 1 calc R
C64 C 0.16222(14) 0.67555(13) 0.52283(11) 0.0199(4) Uani 1 1 d .
H64A H 0.1054 0.7207 0.4897 0.024 Uiso 1 1 calc R
H64B H 0.1334 0.6261 0.5584 0.024 Uiso 1 1 calc R
C65 C 0.20837(15) 0.72409(13) 0.56790(11) 0.0211(5) Uani 1 1 d .
H65A H 0.2775 0.6885 0.5878 0.025 Uiso 1 1 calc R
H65B H 0.2137 0.7863 0.5346 0.025 Uiso 1 1 calc R
C66 C 0.14234(15) 0.73228(13) 0.63277(11) 0.0216(5) Uani 1 1 d .
H66A H 0.0710 0.7572 0.6129 0.026 Uiso 1 1 calc R
H66B H 0.1463 0.6696 0.6692 0.026 Uiso 1 1 calc R
C67 C 0.16930(15) 0.79266(13) 0.67468(11) 0.0226(5) Uani 1 1 d .
H67A H 0.1523 0.8580 0.6416 0.027 Uiso 1 1 calc R
H67B H 0.2433 0.7755 0.6872 0.027 Uiso 1 1 calc R
C68 C 0.11295(16) 0.78265(14) 0.74679(11) 0.0257(5) Uani 1 1 d .
H68A H 0.0391 0.7985 0.7339 0.031 Uiso 1 1 calc R
H68B H 0.1307 0.7172 0.7796 0.031 Uiso 1 1 calc R
C69 C 0.13573(18) 0.84239(15) 0.79057(12) 0.0351(6) Uani 1 1 d .
H69A H 0.0965 0.8323 0.8356 0.053 Uiso 1 1 calc R
H69B H 0.1171 0.9075 0.7590 0.053 Uiso 1 1 calc R
H69C H 0.2083 0.8258 0.8052 0.053 Uiso 1 1 calc R
C70 C 0.22109(14) 0.94985(12) 0.27247(11) 0.0174(4) Uani 1 1 d .
H70 H 0.2717 0.9897 0.2568 0.021 Uiso 1 1 calc R
C71 C 0.14098(14) 0.99628(13) 0.31462(11) 0.0192(4) Uani 1 1 d .
H71A H 0.1087 1.0587 0.2805 0.023 Uiso 1 1 calc R
H71B H 0.0876 0.9601 0.3288 0.023 Uiso 1 1 calc R
C72 C 0.18428(15) 1.00477(13) 0.38518(11) 0.0217(5) Uani 1 1 d .
H72A H 0.2043 0.9426 0.4235 0.026 Uiso 1 1 calc R
H72B H 0.2460 1.0302 0.3730 0.026 Uiso 1 1 calc R
C73 C 0.10865(15) 1.06667(13) 0.41771(11) 0.0231(5) Uani 1 1 d .
H73A H 0.1028 1.1318 0.3856 0.028 Uiso 1 1 calc R
H73B H 0.0411 1.0518 0.4169 0.028 Uiso 1 1 calc R
C74 C 0.13907(15) 1.05591(14) 0.49787(12) 0.0258(5) Uani 1 1 d .
H74A H 0.2080 1.0679 0.4989 0.031 Uiso 1 1 calc R
H74B H 0.1420 0.9914 0.5303 0.031 Uiso 1 1 calc R
C75 C 0.06682(15) 1.12030(14) 0.53035(12) 0.0262(5) Uani 1 1 d .
H75A H 0.0697 1.1849 0.5018 0.031 Uiso 1 1 calc R
H75B H -0.0034 1.1134 0.5246 0.031 Uiso 1 1 calc R
C76 C 0.09313(16) 1.10024(15) 0.61278(12) 0.0316(5) Uani 1 1 d .
H76A H 0.0451 1.1429 0.6314 0.047 Uiso 1 1 calc R
H76B H 0.1622 1.1082 0.6187 0.047 Uiso 1 1 calc R
H76C H 0.0891 1.0367 0.6414 0.047 Uiso 1 1 calc R
C77 C -0.05650(13) 0.88474(12) 0.12776(11) 0.0171(4) Uani 1 1 d .
H77 H -0.0740 0.9038 0.0728 0.021 Uiso 1 1 calc R
C78 C -0.14184(13) 0.94253(13) 0.15843(11) 0.0188(4) Uani 1 1 d .
H78A H -0.1295 0.9255 0.2133 0.023 Uiso 1 1 calc R
H78B H -0.1410 1.0087 0.1350 0.023 Uiso 1 1 calc R
C79 C -0.24652(14) 0.92716(13) 0.14235(11) 0.0214(5) Uani 1 1 d .
H79A H -0.2465 0.9169 0.0935 0.026 Uiso 1 1 calc R
H79B H -0.2574 0.8703 0.1814 0.026 Uiso 1 1 calc R
C80 C -0.33530(14) 1.00650(13) 0.14009(11) 0.0225(5) Uani 1 1 d .
H80A H -0.3203 1.0645 0.1054 0.027 Uiso 1 1 calc R
H80B H -0.3966 0.9964 0.1190 0.027 Uiso 1 1 calc R
C81 C -0.35945(14) 1.01892(13) 0.21546(12) 0.0236(5) Uani 1 1 d .
H81A H -0.2993 1.0312 0.2360 0.028 Uiso 1 1 calc R
H81B H -0.3730 0.9607 0.2508 0.028 Uiso 1 1 calc R
C82 C -0.45038(16) 1.09713(14) 0.21079(12) 0.0307(5) Uani 1 1 d .
H82A H -0.4353 1.1559 0.1776 0.037 Uiso 1 1 calc R
H82B H -0.5097 1.0866 0.1876 0.037 Uiso 1 1 calc R
C83 C -0.47805(18) 1.10638(16) 0.28639(13) 0.0412(6) Uani 1 1 d .
H83A H -0.5364 1.1579 0.2795 0.062 Uiso 1 1 calc R
H83B H -0.4202 1.1180 0.3094 0.062 Uiso 1 1 calc R
H83C H -0.4954 1.0492 0.3191 0.062 Uiso 1 1 calc R
C84 C -0.07866(14) 0.59574(13) 0.34954(11) 0.0182(4) Uani 1 1 d .
H84 H -0.1104 0.5418 0.3563 0.022 Uiso 1 1 calc R
C85 C -0.14440(14) 0.65805(13) 0.38820(11) 0.0186(4) Uani 1 1 d .
H85A H -0.1417 0.6240 0.4428 0.022 Uiso 1 1 calc R
H85B H -0.1156 0.7130 0.3809 0.022 Uiso 1 1 calc R
C86 C -0.25535(14) 0.68972(13) 0.35824(12) 0.0225(5) Uani 1 1 d .
H86A H -0.2919 0.6404 0.3835 0.027 Uiso 1 1 calc R
H86B H -0.2579 0.6990 0.3039 0.027 Uiso 1 1 calc R
C87 C -0.31005(15) 0.77931(13) 0.37023(11) 0.0227(5) Uani 1 1 d .
H87A H -0.2711 0.8274 0.3472 0.027 Uiso 1 1 calc R
H87B H -0.3776 0.7999 0.3434 0.027 Uiso 1 1 calc R
C88 C -0.32430(16) 0.77210(14) 0.45184(12) 0.0283(5) Uani 1 1 d .
H88A H -0.2570 0.7598 0.4775 0.034 Uiso 1 1 calc R
H88B H -0.3558 0.7191 0.4769 0.034 Uiso 1 1 calc R
C89 C -0.39048(17) 0.85931(15) 0.46041(13) 0.0349(6) Uani 1 1 d .
H89A H -0.3589 0.9123 0.4355 0.042 Uiso 1 1 calc R
H89B H -0.4579 0.8717 0.4348 0.042 Uiso 1 1 calc R
C90 C -0.4044(2) 0.85131(18) 0.54233(15) 0.0564(8) Uani 1 1 d .
H90A H -0.4474 0.9086 0.5449 0.085 Uiso 1 1 calc R
H90B H -0.3381 0.8406 0.5676 0.085 Uiso 1 1 calc R
H90C H -0.4367 0.7996 0.5670 0.085 Uiso 1 1 calc R

loop_
_atom_site_aniso_label
_atom_site_aniso_U_11
_atom_site_aniso_U_22
_atom_site_aniso_U_33
_atom_site_aniso_U_23
_atom_site_aniso_U_13
_atom_site_aniso_U_12
N1 0.0442(12) 0.0358(12) 0.0437(13) -0.0189(11) 0.0144(10) -0.0217(10)
N2 0.0540(14) 0.0327(12) 0.0334(12) -0.0121(10) 0.0077(10) -0.0259(11)
N3 0.0695(16) 0.0363(12) 0.0490(14) -0.0249(12) 0.0194(12) -0.0240(12)
C1 0.0300(12) 0.0235(12) 0.0229(12) -0.0058(10) -0.0001(10) -0.0100(10)
C2 0.0269(12) 0.0250(12) 0.0308(13) -0.0075(10) 0.0013(10) -0.0058(10)
C3 0.0297(13) 0.0294(13) 0.0473(16) -0.0060(12) -0.0049(11) -0.0123(11)
C4 0.0506(16) 0.0262(13) 0.0454(16) -0.0133(12) -0.0162(13) -0.0082(12)
C5 0.0431(15) 0.0316(14) 0.0337(14) -0.0137(12) -0.0074(11) 0.0040(12)
C6 0.0273(12) 0.0354(14) 0.0317(14) -0.0092(11) 0.0001(10) -0.0056(11)
O1 0.0189(7) 0.0194(7) 0.0183(8) -0.0048(6) 0.0004(6) -0.0024(6)
O2 0.0207(7) 0.0171(7) 0.0186(8) -0.0069(6) -0.0012(6) 0.0002(6)
O3 0.0202(7) 0.0202(7) 0.0177(8) -0.0070(6) 0.0035(6) -0.0063(6)
O4 0.0153(7) 0.0168(7) 0.0219(8) -0.0054(6) 0.0018(6) -0.0024(6)
O5 0.0216(7) 0.0198(7) 0.0170(8) -0.0072(6) -0.0001(6) -0.0021(6)
O6 0.0181(7) 0.0226(8) 0.0161(8) -0.0053(6) 0.0030(6) -0.0037(6)
O7 0.0190(7) 0.0165(7) 0.0238(8) -0.0069(6) 0.0036(6) -0.0050(6)
O8 0.0233(7) 0.0221(8) 0.0195(8) -0.0096(6) 0.0026(6) -0.0080(6)
N4 0.0226(9) 0.0227(9) 0.0239(10) -0.0090(8) -0.0020(8) -0.0008(8)
N5 0.0220(9) 0.0186(9) 0.0192(10) -0.0036(8) 0.0007(8) 0.0008(7)
N6 0.0175(9) 0.0200(9) 0.0193(10) -0.0051(8) 0.0017(7) -0.0054(7)
N7 0.0182(9) 0.0230(9) 0.0200(10) -0.0061(8) 0.0017(7) -0.0059(8)
N8 0.0203(9) 0.0238(10) 0.0157(9) -0.0055(8) 0.0021(7) -0.0024(8)
N9 0.0239(9) 0.0234(10) 0.0171(9) -0.0073(8) 0.0014(7) -0.0051(8)
C23 0.0163(10) 0.0127(10) 0.0223(12) -0.0042(9) -0.0004(9) -0.0019(8)
C24 0.0196(10) 0.0105(10) 0.0176(11) -0.0034(9) 0.0006(8) 0.0003(8)
C25 0.0158(10) 0.0215(11) 0.0176(11) -0.0097(9) 0.0014(8) -0.0038(8)
C26 0.0130(10) 0.0199(11) 0.0194(11) -0.0066(9) 0.0000(8) -0.0009(8)
C27 0.0141(10) 0.0161(10) 0.0213(11) -0.0064(9) 0.0009(8) -0.0021(8)
C28 0.0146(10) 0.0209(11) 0.0194(11) -0.0107(9) 0.0013(8) -0.0021(8)
C29 0.0136(10) 0.0219(11) 0.0153(11) -0.0047(9) -0.0008(8) -0.0022(8)
C30 0.0117(10) 0.0174(10) 0.0183(11) -0.0058(9) -0.0002(8) -0.0008(8)
C31 0.0178(10) 0.0189(11) 0.0148(11) -0.0033(9) -0.0011(8) 0.0023(9)
C32 0.0199(11) 0.0166(11) 0.0152(11) -0.0040(9) -0.0020(9) 0.0017(9)
C33 0.0253(11) 0.0213(11) 0.0182(11) -0.0056(10) -0.0015(9) 0.0037(9)
C34 0.0240(11) 0.0213(11) 0.0188(12) -0.0039(10) 0.0005(9) 0.0026(9)
C35 0.0279(12) 0.0273(12) 0.0250(13) -0.0031(10) 0.0049(10) 0.0032(10)
C36 0.0356(14) 0.0339(14) 0.0252(13) -0.0060(11) 0.0088(11) 0.0078(11)
C37 0.0455(15) 0.0335(14) 0.0253(13) -0.0131(11) -0.0013(11) 0.0095(12)
C38 0.0357(13) 0.0277(13) 0.0292(13) -0.0137(11) -0.0025(11) 0.0021(10)
C39 0.0203(11) 0.0173(11) 0.0171(11) -0.0063(9) 0.0035(9) -0.0086(9)
N10 0.0235(9) 0.0212(9) 0.0208(10) -0.0074(8) 0.0015(7) -0.0076(8)
N11 0.0227(9) 0.0185(9) 0.0218(10) -0.0064(8) 0.0026(7) -0.0069(8)
C7 0.0221(11) 0.0153(10) 0.0167(11) -0.0047(9) 0.0057(9) -0.0050(9)
C8 0.0190(10) 0.0168(10) 0.0128(10) -0.0019(9) 0.0020(8) -0.0047(9)
C9 0.0173(10) 0.0185(11) 0.0159(11) -0.0034(9) 0.0005(8) -0.0023(9)
C10 0.0224(11) 0.0157(10) 0.0159(11) -0.0038(9) 0.0015(9) -0.0021(9)
C11 0.0241(11) 0.0171(11) 0.0138(11) -0.0033(9) 0.0027(9) -0.0089(9)
C12 0.0196(10) 0.0158(10) 0.0132(11) -0.0012(9) 0.0032(8) -0.0056(8)
C13 0.0154(10) 0.0197(11) 0.0174(11) -0.0089(9) 0.0015(8) -0.0041(9)
C14 0.0197(10) 0.0155(10) 0.0158(11) -0.0081(9) 0.0001(8) -0.0044(8)
C15 0.0213(11) 0.0180(11) 0.0162(11) -0.0072(9) 0.0024(9) -0.0073(9)
C16 0.0168(10) 0.0225(11) 0.0210(11) -0.0115(10) 0.0018(9) -0.0039(9)
C17 0.0190(10) 0.0144(10) 0.0158(11) -0.0054(9) -0.0020(8) -0.0005(9)
C18 0.0206(11) 0.0158(11) 0.0139(11) -0.0068(9) -0.0002(8) -0.0030(9)
C19 0.0173(10) 0.0123(10) 0.0188(11) -0.0032(9) 0.0036(8) -0.0017(8)
C20 0.0162(10) 0.0119(10) 0.0192(11) -0.0030(9) 0.0005(8) 0.0000(8)
C21 0.0214(11) 0.0144(10) 0.0136(11) -0.0033(9) -0.0022(8) -0.0011(8)
C22 0.0185(10) 0.0159(10) 0.0142(11) -0.0021(9) 0.0019(8) 0.0001(8)
C40 0.0153(10) 0.0167(11) 0.0186(11) -0.0053(9) 0.0019(8) -0.0045(8)
C41 0.0186(10) 0.0227(11) 0.0181(11) -0.0083(9) 0.0037(9) -0.0085(9)
C42 0.0166(10) 0.0235(11) 0.0200(11) -0.0067(9) 0.0023(9) -0.0069(9)
C43 0.0223(11) 0.0350(13) 0.0208(12) -0.0082(10) -0.0005(9) -0.0024(10)
C44 0.0225(12) 0.0404(14) 0.0252(13) -0.0171(11) 0.0035(10) -0.0056(10)
C45 0.0187(11) 0.0295(12) 0.0323(13) -0.0149(11) 0.0025(10) -0.0016(9)
C46 0.0196(11) 0.0259(12) 0.0239(12) -0.0076(10) -0.0006(9) -0.0024(9)
C47 0.0239(11) 0.0194(11) 0.0100(10) -0.0037(9) -0.0015(8) -0.0013(9)
C48 0.0193(11) 0.0232(11) 0.0116(10) -0.0048(9) -0.0009(8) -0.0019(9)
C49 0.0227(11) 0.0225(11) 0.0155(11) -0.0058(9) 0.0024(9) -0.0005(9)
C50 0.0232(11) 0.0236(11) 0.0154(11) -0.0049(9) 0.0021(9) -0.0009(9)
C51 0.0323(13) 0.0255(12) 0.0254(13) -0.0101(10) 0.0044(10) -0.0026(10)
C52 0.0355(13) 0.0287(13) 0.0265(13) -0.0113(11) 0.0045(10) 0.0015(11)
C53 0.0250(12) 0.0349(13) 0.0252(13) -0.0091(11) 0.0062(10) 0.0029(10)
C54 0.0260(12) 0.0290(12) 0.0214(12) -0.0053(10) 0.0015(9) -0.0034(10)
C55 0.0182(10) 0.0155(11) 0.0229(12) -0.0070(9) 0.0033(9) -0.0064(9)
C56 0.0211(11) 0.0180(11) 0.0190(11) -0.0077(9) 0.0034(9) -0.0082(9)
C57 0.0211(11) 0.0172(11) 0.0245(12) -0.0066(9) 0.0015(9) -0.0067(9)
C58 0.0228(11) 0.0152(11) 0.0231(12) -0.0060(9) 0.0058(9) -0.0093(9)
C59 0.0255(12) 0.0200(11) 0.0255(12) -0.0054(10) 0.0032(9) -0.0057(9)
C60 0.0254(12) 0.0200(11) 0.0330(13) -0.0103(10) 0.0064(10) -0.0063(9)
C61 0.0288(12) 0.0278(12) 0.0297(13) -0.0163(11) 0.0072(10) -0.0098(10)
C62 0.0288(12) 0.0277(12) 0.0245(12) -0.0113(10) 0.0008(10) -0.0095(10)
C63 0.0174(10) 0.0176(11) 0.0174(11) -0.0052(9) 0.0001(8) -0.0015(8)
C64 0.0185(10) 0.0201(11) 0.0202(11) -0.0056(9) 0.0018(9) -0.0044(9)
C65 0.0227(11) 0.0206(11) 0.0203(11) -0.0070(9) 0.0014(9) -0.0051(9)
C66 0.0221(11) 0.0223(11) 0.0209(12) -0.0081(10) 0.0011(9) -0.0043(9)
C67 0.0268(11) 0.0216(11) 0.0201(12) -0.0083(10) 0.0018(9) -0.0045(9)
C68 0.0313(12) 0.0237(12) 0.0230(12) -0.0089(10) 0.0024(10) -0.0061(10)
C69 0.0492(15) 0.0325(13) 0.0264(13) -0.0140(11) 0.0024(11) -0.0084(11)
C70 0.0164(10) 0.0158(10) 0.0194(11) -0.0055(9) 0.0021(8) -0.0031(8)
C71 0.0196(10) 0.0155(10) 0.0218(12) -0.0066(9) 0.0004(9) -0.0016(9)
C72 0.0238(11) 0.0191(11) 0.0216(12) -0.0063(9) 0.0021(9) -0.0043(9)
C73 0.0232(11) 0.0206(11) 0.0253(12) -0.0091(10) 0.0027(9) -0.0027(9)
C74 0.0258(12) 0.0248(12) 0.0271(13) -0.0106(10) 0.0003(10) -0.0027(9)
C75 0.0284(12) 0.0239(12) 0.0284(13) -0.0123(10) 0.0055(10) -0.0049(10)
C76 0.0329(13) 0.0377(14) 0.0331(14) -0.0209(12) 0.0079(11) -0.0127(11)
C77 0.0167(10) 0.0170(10) 0.0160(11) -0.0039(9) -0.0004(8) -0.0028(8)
C78 0.0189(10) 0.0166(11) 0.0189(11) -0.0041(9) 0.0003(9) -0.0025(9)
C79 0.0208(11) 0.0198(11) 0.0225(12) -0.0071(10) 0.0014(9) -0.0024(9)
C80 0.0181(11) 0.0210(11) 0.0260(12) -0.0050(10) 0.0020(9) -0.0038(9)
C81 0.0199(11) 0.0207(11) 0.0271(12) -0.0056(10) 0.0017(9) -0.0022(9)
C82 0.0314(13) 0.0253(12) 0.0312(14) -0.0085(11) 0.0048(10) 0.0007(10)
C83 0.0442(15) 0.0373(14) 0.0401(16) -0.0176(13) 0.0088(12) 0.0025(12)
C84 0.0185(10) 0.0165(10) 0.0194(11) -0.0055(9) 0.0021(9) -0.0042(8)
C85 0.0184(10) 0.0218(11) 0.0153(11) -0.0053(9) 0.0027(8) -0.0052(9)
C86 0.0188(11) 0.0271(12) 0.0236(12) -0.0101(10) 0.0033(9) -0.0066(9)
C87 0.0198(11) 0.0218(11) 0.0241(12) -0.0052(10) -0.0012(9) -0.0033(9)
C88 0.0309(12) 0.0232(12) 0.0282(13) -0.0072(10) 0.0057(10) -0.0029(10)
C89 0.0373(14) 0.0294(13) 0.0381(15) -0.0154(12) 0.0073(11) -0.0015(11)
C90 0.078(2) 0.0454(17) 0.0486(18) -0.0242(15) 0.0237(16) -0.0085(15)

loop_
_atom_type_symbol
_atom_type_description
_atom_type_scat_dispersion_real
_atom_type_scat_dispersion_imag
_atom_type_scat_source
C C 0.0033 0.0016 'International Tables Vol C Tables 4.2.6.8 and 6.1.1.4'
H H 0.0000 0.0000 'International Tables Vol C Tables 4.2.6.8 and 6.1.1.4'
N N 0.0061 0.0033 'International Tables Vol C Tables 4.2.6.8 and 6.1.1.4'
O O 0.0106 0.0060 'International Tables Vol C Tables 4.2.6.8 and 6.1.1.4'

loop_
_geom_angle_atom_site_label_1
_geom_angle_atom_site_label_2
_geom_angle_atom_site_label_3
_geom_angle
N2 N1 C1 116.12(18)
N3 N2 N1 173.2(2)
C2 C1 C6 120.81(18)
C2 C1 N1 123.68(18)
C6 C1 N1 115.51(18)
C1 C2 C3 119.10(19)
C1 C2 H2 120.4
C3 C2 H2 120.4
C4 C3 C2 120.3(2)
C4 C3 H3 119.9
C2 C3 H3 119.9
C5 C4 C3 120.2(2)
C5 C4 H4 119.9
C3 C4 H4 119.9
C4 C5 C6 120.1(2)
C4 C5 H5 119.9
C6 C5 H5 119.9
C5 C6 C1 119.5(2)
C5 C6 H6 120.3
C1 C6 H6 120.3
C31 O1 C9 116.92(14)
C32 O2 C17 113.31(14)
C39 O3 C15 115.85(13)
C40 O4 C23 113.69(13)
C47 O5 C21 114.24(14)
C48 O6 C29 112.48(14)
C55 O7 C27 115.61(13)
C56 O8 C11 119.19(14)
C31 N4 C33 115.78(17)
C32 N5 C34 115.75(17)
C39 N6 C41 115.98(17)
C40 N7 C42 116.06(17)
C47 N8 C49 116.39(16)
C48 N9 C50 116.25(16)
C22 C23 C24 122.39(17)
C22 C23 O4 118.61(17)
C24 C23 O4 119.00(16)
C19 C24 C23 116.44(17)
C19 C24 C70 122.88(17)
C23 C24 C70 120.62(16)
C30 C25 C26 123.80(17)
C30 C25 H25 118.1
C26 C25 H25 118.1
C27 C26 C25 115.97(18)
C27 C26 C84 121.96(17)
C25 C26 C84 122.00(16)
C28 C27 C26 122.50(17)
C28 C27 O7 119.01(15)
C26 C27 O7 118.43(17)
C27 C28 C29 118.65(17)
C27 C28 H28 120.7
C29 C28 H28 120.7
C28 C29 C30 122.33(18)
C28 C29 O6 118.60(16)
C30 C29 O6 119.03(16)
C25 C30 C29 116.64(17)
C25 C30 C77 122.05(16)
C29 C30 C77 121.21(17)
N4 C31 O1 120.04(17)
N4 C31 C32 122.87(17)
O1 C31 C32 117.05(16)
N5 C32 O2 119.48(16)
N5 C32 C31 123.19(17)
O2 C32 C31 117.32(16)
N4 C33 C38 119.35(19)
N4 C33 C34 121.08(17)
C38 C33 C34 119.56(19)
N5 C34 C35 119.21(18)
N5 C34 C33 121.29(18)
C35 C34 C33 119.50(18)
C36 C35 C34 119.7(2)
C36 C35 H35 120.2
C34 C35 H35 120.2
C35 C36 C37 120.7(2)
C35 C36 H36 119.6
C37 C36 H36 119.6
C38 C37 C36 120.5(2)
C38 C37 H37 119.8
C36 C37 H37 119.8
C37 C38 C33 120.0(2)
C37 C38 H38 120.0
C33 C38 H38 120.0
N6 C39 O3 119.71(17)
N6 C39 C40 122.51(17)
O3 C39 C40 117.76(16)
C55 N10 C57 115.73(17)
C56 N11 C58 115.61(17)
C8 C7 C12 123.39(17)
C8 C7 H7 118.3
C12 C7 H7 118.3
C7 C8 C9 116.67(16)
C7 C8 C63 122.39(16)
C9 C8 C63 120.91(16)
C10 C9 C8 122.32(17)
C10 C9 O1 119.69(16)
C8 C9 O1 117.71(15)
C11 C10 C9 118.46(17)
C11 C10 H10 120.8
C9 C10 H10 120.8
C10 C11 C12 122.46(17)
C10 C11 O8 119.84(16)
C12 C11 O8 117.46(16)
C11 C12 C7 116.54(17)
C11 C12 C84 121.43(16)
C7 C12 C84 121.91(16)
C14 C13 C18 123.34(17)
C14 C13 H13 118.3
C18 C13 H13 118.3
C15 C14 C13 116.68(17)
C15 C14 C70 120.41(17)
C13 C14 C70 122.90(16)
C16 C15 C14 122.37(18)
C16 C15 O3 119.00(16)
C14 C15 O3 118.61(17)
C17 C16 C15 118.59(17)
C17 C16 H16 120.7
C15 C16 H16 120.7
C16 C17 C18 122.68(18)
C16 C17 O2 118.28(16)
C18 C17 O2 119.03(16)
C17 C18 C13 116.31(17)
C17 C18 C63 121.03(17)
C13 C18 C63 122.67(16)
C24 C19 C20 123.69(18)
C24 C19 H19 118.2
C20 C19 H19 118.2
C21 C20 C19 116.10(17)
C21 C20 C77 120.13(16)
C19 C20 C77 123.76(17)
C22 C21 C20 122.97(17)
C22 C21 O5 118.72(16)
C20 C21 O5 118.26(16)
C21 C22 C23 118.15(18)
C21 C22 H22 120.9
C23 C22 H22 120.9
N7 C40 O4 119.47(17)
N7 C40 C39 123.24(17)
O4 C40 C39 117.29(16)
N6 C41 C42 121.22(17)
N6 C41 C46 119.32(18)
C42 C41 C46 119.45(17)
N7 C42 C43 119.39(18)
N7 C42 C41 120.97(17)
C43 C42 C41 119.58(18)
C44 C43 C42 119.9(2)
C44 C43 H43 120.1
C42 C43 H43 120.1
C43 C44 C45 120.61(19)
C43 C44 H44 119.7
C45 C44 H44 119.7
C46 C45 C44 120.81(19)
C46 C45 H45 119.6
C44 C45 H45 119.6
C45 C46 C41 119.6(2)
C45 C46 H46 120.2
C41 C46 H46 120.2
N8 C47 O5 119.79(17)
N8 C47 C48 122.44(17)
O5 C47 C48 117.74(16)
N9 C48 O6 118.77(16)
N9 C48 C47 122.84(17)
O6 C48 C47 118.39(16)
N8 C49 C54 119.49(18)
N8 C49 C50 120.99(17)
C54 C49 C50 119.52(18)
N9 C50 C49 121.03(17)
N9 C50 C51 119.22(18)
C49 C50 C51 119.75(18)
C52 C51 C50 119.7(2)
C52 C51 H51 120.1
C50 C51 H51 120.1
C51 C52 C53 120.5(2)
C51 C52 H52 119.8
C53 C52 H52 119.8
C54 C53 C52 120.98(19)
C54 C53 H53 119.5
C52 C53 H53 119.5
C53 C54 C49 119.58(19)
C53 C54 H54 120.2
C49 C54 H54 120.2
N10 C55 O7 118.98(17)
N10 C55 C56 123.16(17)
O7 C55 C56 117.68(16)
N11 C56 O8 119.79(17)
N11 C56 C55 123.05(17)
O8 C56 C55 116.90(16)
N10 C57 C62 119.36(18)
N10 C57 C58 121.05(17)
C62 C57 C58 119.56(18)
N11 C58 C59 119.02(18)
N11 C58 C57 121.39(17)
C59 C58 C57 119.58(17)
C60 C59 C58 119.7(2)
C60 C59 H59 120.2
C58 C59 H59 120.2
C59 C60 C61 120.87(19)
C59 C60 H60 119.6
C61 C60 H60 119.6
C62 C61 C60 120.24(19)
C62 C61 H61 119.9
C60 C61 H61 119.9
C61 C62 C57 120.1(2)
C61 C62 H62 120.0
C57 C62 H62 120.0
C18 C63 C8 111.68(15)
C18 C63 C64 114.32(15)
C8 C63 C64 110.87(15)
C18 C63 H63 106.5
C8 C63 H63 106.5
C64 C63 H63 106.5
C65 C64 C63 115.80(15)
C65 C64 H64A 108.3
C63 C64 H64A 108.3
C65 C64 H64B 108.3
C63 C64 H64B 108.3
H64A C64 H64B 107.4
C66 C65 C64 110.31(15)
C66 C65 H65A 109.6
C64 C65 H65A 109.6
C66 C65 H65B 109.6
C64 C65 H65B 109.6
H65A C65 H65B 108.1
C67 C66 C65 116.00(16)
C67 C66 H66A 108.3
C65 C66 H66A 108.3
C67 C66 H66B 108.3
C65 C66 H66B 108.3
H66A C66 H66B 107.4
C66 C67 C68 112.19(16)
C66 C67 H67A 109.2
C68 C67 H67A 109.2
C66 C67 H67B 109.2
C68 C67 H67B 109.2
H67A C67 H67B 107.9
C69 C68 C67 114.59(17)
C69 C68 H68A 108.6
C67 C68 H68A 108.6
C69 C68 H68B 108.6
C67 C68 H68B 108.6
H68A C68 H68B 107.6
C68 C69 H69A 109.5
C68 C69 H69B 109.5
H69A C69 H69B 109.5
C68 C69 H69C 109.5
H69A C69 H69C 109.5
H69B C69 H69C 109.5
C14 C70 C24 109.59(14)
C14 C70 C71 113.62(16)
C24 C70 C71 112.96(15)
C14 C70 H70 106.7
C24 C70 H70 106.7
C71 C70 H70 106.7
C72 C71 C70 113.46(15)
C72 C71 H71A 108.9
C70 C71 H71A 108.9
C72 C71 H71B 108.9
C70 C71 H71B 108.9
H71A C71 H71B 107.7
C73 C72 C71 112.48(16)
C73 C72 H72A 109.1
C71 C72 H72A 109.1
C73 C72 H72B 109.1
C71 C72 H72B 109.1
H72A C72 H72B 107.8
C74 C73 C72 112.87(16)
C74 C73 H73A 109.0
C72 C73 H73A 109.0
C74 C73 H73B 109.0
C72 C73 H73B 109.0
H73A C73 H73B 107.8
C73 C74 C75 113.75(17)
C73 C74 H74A 108.8
C75 C74 H74A 108.8
C73 C74 H74B 108.8
C75 C74 H74B 108.8
H74A C74 H74B 107.7
C76 C75 C74 112.05(17)
C76 C75 H75A 109.2
C74 C75 H75A 109.2
C76 C75 H75B 109.2
C74 C75 H75B 109.2
H75A C75 H75B 107.9
C75 C76 H76A 109.5
C75 C76 H76B 109.5
H76A C76 H76B 109.5
C75 C76 H76C 109.5
H76A C76 H76C 109.5
H76B C76 H76C 109.5
C20 C77 C30 113.47(15)
C20 C77 C78 113.43(14)
C30 C77 C78 112.41(15)
C20 C77 H77 105.5
C30 C77 H77 105.5
C78 C77 H77 105.5
C79 C78 C77 111.54(14)
C79 C78 H78A 109.3
C77 C78 H78A 109.3
C79 C78 H78B 109.3
C77 C78 H78B 109.3
H78A C78 H78B 108.0
C80 C79 C78 114.62(15)
C80 C79 H79A 108.6
C78 C79 H79A 108.6
C80 C79 H79B 108.6
C78 C79 H79B 108.6
H79A C79 H79B 107.6
C81 C80 C79 115.33(17)
C81 C80 H80A 108.4
C79 C80 H80A 108.4
C81 C80 H80B 108.4
C79 C80 H80B 108.4
H80A C80 H80B 107.5
C80 C81 C82 113.46(17)
C80 C81 H81A 108.9
C82 C81 H81A 108.9
C80 C81 H81B 108.9
C82 C81 H81B 108.9
H81A C81 H81B 107.7
C83 C82 C81 113.56(19)
C83 C82 H82A 108.9
C81 C82 H82A 108.9
C83 C82 H82B 108.9
C81 C82 H82B 108.9
H82A C82 H82B 107.7
C82 C83 H83A 109.5
C82 C83 H83B 109.5
H83A C83 H83B 109.5
C82 C83 H83C 109.5
H83A C83 H83C 109.5
H83B C83 H83C 109.5
C26 C84 C12 107.63(15)
C26 C84 C85 112.90(15)
C12 C84 C85 113.50(15)
C26 C84 H84 107.5
C12 C84 H84 107.5
C85 C84 H84 107.5
C86 C85 C84 113.05(15)
C86 C85 H85A 109.0
C84 C85 H85A 109.0
C86 C85 H85B 109.0
C84 C85 H85B 109.0
H85A C85 H85B 107.8
C85 C86 C87 113.28(15)
C85 C86 H86A 108.9
C87 C86 H86A 108.9
C85 C86 H86B 108.9
C87 C86 H86B 108.9
H86A C86 H86B 107.7
C88 C87 C86 115.01(17)
C88 C87 H87A 108.5
C86 C87 H87A 108.5
C88 C87 H87B 108.5
C86 C87 H87B 108.5
H87A C87 H87B 107.5
C87 C88 C89 112.90(18)
C87 C88 H88A 109.0
C89 C88 H88A 109.0
C87 C88 H88B 109.0
C89 C88 H88B 109.0
H88A C88 H88B 107.8
C90 C89 C88 112.5(2)
C90 C89 H89A 109.1
C88 C89 H89A 109.1
C90 C89 H89B 109.1
C88 C89 H89B 109.1
H89A C89 H89B 107.8
C89 C90 H90A 109.5
C89 C90 H90B 109.5
H90A C90 H90B 109.5
C89 C90 H90C 109.5
H90A C90 H90C 109.5
H90B C90 H90C 109.5

loop_
_geom_bond_atom_site_label_1
_geom_bond_atom_site_label_2
_geom_bond_distance
N1 N2 1.244(3)
N1 C1 1.432(2)
N2 N3 1.139(2)
C1 C2 1.382(3)
C1 C6 1.387(3)
C2 C3 1.386(3)
C2 H2 0.9500
C3 C4 1.383(3)
C3 H3 0.9500
C4 C5 1.377(3)
C4 H4 0.9500
C5 C6 1.382(3)
C5 H5 0.9500
C6 H6 0.9500
O1 C31 1.375(2)
O1 C9 1.410(2)
O2 C32 1.386(2)
O2 C17 1.412(2)
O3 C39 1.377(2)
O3 C15 1.417(2)
O4 C40 1.383(2)
O4 C23 1.421(2)
O5 C47 1.381(2)
O5 C21 1.416(2)
O6 C48 1.384(2)
O6 C29 1.417(2)
O7 C55 1.383(2)
O7 C27 1.417(2)
O8 C56 1.376(2)
O8 C11 1.412(2)
N4 C31 1.297(2)
N4 C33 1.382(2)
N5 C32 1.293(2)
N5 C34 1.378(2)
N6 C39 1.304(2)
N6 C41 1.381(2)
N7 C40 1.294(2)
N7 C42 1.382(2)
N8 C47 1.298(2)
N8 C49 1.382(2)
N9 C48 1.298(2)
N9 C50 1.379(2)
C23 C22 1.387(3)
C23 C24 1.400(3)
C24 C19 1.395(2)
C24 C70 1.532(3)
C25 C30 1.392(3)
C25 C26 1.404(3)
C25 H25 0.9500
C26 C27 1.403(2)
C26 C84 1.531(3)
C27 C28 1.381(3)
C28 C29 1.386(3)
C28 H28 0.9500
C29 C30 1.394(2)
C30 C77 1.532(2)
C31 C32 1.431(3)
C33 C38 1.406(3)
C33 C34 1.414(3)
C34 C35 1.413(3)
C35 C36 1.372(3)
C35 H35 0.9500
C36 C37 1.406(3)
C36 H36 0.9500
C37 C38 1.373(3)
C37 H37 0.9500
C38 H38 0.9500
C39 C40 1.430(3)
N10 C55 1.295(2)
N10 C57 1.384(2)
N11 C56 1.295(2)
N11 C58 1.384(2)
C7 C8 1.394(3)
C7 C12 1.400(2)
C7 H7 0.9500
C8 C9 1.396(2)
C8 C63 1.536(2)
C9 C10 1.385(2)
C10 C11 1.383(3)
C10 H10 0.9500
C11 C12 1.394(2)
C12 C84 1.533(3)
C13 C14 1.399(3)
C13 C18 1.407(3)
C13 H13 0.9500
C14 C15 1.395(3)
C14 C70 1.532(3)
C15 C16 1.387(3)
C16 C17 1.382(3)
C16 H16 0.9500
C17 C18 1.396(3)
C18 C63 1.525(3)
C19 C20 1.399(3)
C19 H19 0.9500
C20 C21 1.395(3)
C20 C77 1.526(2)
C21 C22 1.381(3)
C22 H22 0.9500
C41 C42 1.414(3)
C41 C46 1.416(3)
C42 C43 1.411(3)
C43 C44 1.370(3)
C43 H43 0.9500
C44 C45 1.407(3)
C44 H44 0.9500
C45 C46 1.370(3)
C45 H45 0.9500
C46 H46 0.9500
C47 C48 1.433(3)
C49 C54 1.410(3)
C49 C50 1.411(3)
C50 C51 1.412(3)
C51 C52 1.370(3)
C51 H51 0.9500
C52 C53 1.406(3)
C52 H52 0.9500
C53 C54 1.372(3)
C53 H53 0.9500
C54 H54 0.9500
C55 C56 1.434(3)
C57 C62 1.410(3)
C57 C58 1.414(3)
C58 C59 1.413(3)
C59 C60 1.375(3)
C59 H59 0.9500
C60 C61 1.408(3)
C60 H60 0.9500
C61 C62 1.376(3)
C61 H61 0.9500
C62 H62 0.9500
C63 C64 1.539(2)
C63 H63 1.0000
C64 C65 1.536(2)
C64 H64A 0.9900
C64 H64B 0.9900
C65 C66 1.528(3)
C65 H65A 0.9900
C65 H65B 0.9900
C66 C67 1.526(2)
C66 H66A 0.9900
C66 H66B 0.9900
C67 C68 1.528(3)
C67 H67A 0.9900
C67 H67B 0.9900
C68 C69 1.524(3)
C68 H68A 0.9900
C68 H68B 0.9900
C69 H69A 0.9800
C69 H69B 0.9800
C69 H69C 0.9800
C70 C71 1.537(2)
C70 H70 1.0000
C71 C72 1.526(3)
C71 H71A 0.9900
C71 H71B 0.9900
C72 C73 1.526(2)
C72 H72A 0.9900
C72 H72B 0.9900
C73 C74 1.525(3)
C73 H73A 0.9900
C73 H73B 0.9900
C74 C75 1.527(3)
C74 H74A 0.9900
C74 H74B 0.9900
C75 C76 1.519(3)
C75 H75A 0.9900
C75 H75B 0.9900
C76 H76A 0.9800
C76 H76B 0.9800
C76 H76C 0.9800
C77 C78 1.541(2)
C77 H77 1.0000
C78 C79 1.536(2)
C78 H78A 0.9900
C78 H78B 0.9900
C79 C80 1.528(2)
C79 H79A 0.9900
C79 H79B 0.9900
C80 C81 1.524(3)
C80 H80A 0.9900
C80 H80B 0.9900
C81 C82 1.525(3)
C81 H81A 0.9900
C81 H81B 0.9900
C82 C83 1.518(3)
C82 H82A 0.9900
C82 H82B 0.9900
C83 H83A 0.9800
C83 H83B 0.9800
C83 H83C 0.9800
C84 C85 1.540(2)
C84 H84 1.0000
C85 C86 1.531(3)
C85 H85A 0.9900
C85 H85B 0.9900
C86 C87 1.535(2)
C86 H86A 0.9900
C86 H86B 0.9900
C87 C88 1.523(3)
C87 H87A 0.9900
C87 H87B 0.9900
C88 C89 1.528(3)
C88 H88A 0.9900
C88 H88B 0.9900
C89 C90 1.525(3)
C89 H89A 0.9900
C89 H89B 0.9900
C90 H90A 0.9800
C90 H90B 0.9800
C90 H90C 0.9800

loop_
_geom_torsion_atom_site_label_1
_geom_torsion_atom_site_label_2
_geom_torsion_atom_site_label_3
_geom_torsion_atom_site_label_4
_geom_torsion
N2 N1 C1 C2 2.0(3)
N2 N1 C1 C6 -177.7(2)
C6 C1 C2 C3 -0.1(3)
N1 C1 C2 C3 -179.8(2)
C1 C2 C3 C4 0.2(3)
C2 C3 C4 C5 0.0(4)
C3 C4 C5 C6 -0.1(4)
C4 C5 C6 C1 0.2(3)
C2 C1 C6 C5 0.0(3)
N1 C1 C6 C5 179.7(2)
C40 O4 C23 C22 -67.5(2)
C40 O4 C23 C24 112.48(18)
C22 C23 C24 C19 -4.3(3)
O4 C23 C24 C19 175.76(15)
C22 C23 C24 C70 173.01(16)
O4 C23 C24 C70 -7.0(3)
C30 C25 C26 C27 -0.6(3)
C30 C25 C26 C84 176.44(17)
C25 C26 C27 C28 2.7(3)
C84 C26 C27 C28 -174.36(17)
C25 C26 C27 O7 -174.36(15)
C84 C26 C27 O7 8.6(3)
C55 O7 C27 C28 67.6(2)
C55 O7 C27 C26 -115.27(18)
C26 C27 C28 C29 -1.6(3)
O7 C27 C28 C29 175.45(16)
C27 C28 C29 C30 -1.8(3)
C27 C28 C29 O6 -179.42(16)
C48 O6 C29 C28 -81.6(2)
C48 O6 C29 C30 100.68(19)
C26 C25 C30 C29 -2.5(3)
C26 C25 C30 C77 174.13(17)
C28 C29 C30 C25 3.7(3)
O6 C29 C30 C25 -178.70(15)
C28 C29 C30 C77 -172.95(16)
O6 C29 C30 C77 4.7(3)
C33 N4 C31 O1 -176.75(16)
C33 N4 C31 C32 0.9(3)
C9 O1 C31 N4 -73.5(2)
C9 O1 C31 C32 108.76(18)
C34 N5 C32 O2 -179.01(16)
C34 N5 C32 C31 1.8(3)
C17 O2 C32 N5 81.0(2)
C17 O2 C32 C31 -99.80(19)
N4 C31 C32 N5 -2.2(3)
O1 C31 C32 N5 175.50(17)
N4 C31 C32 O2 178.61(17)
O1 C31 C32 O2 -3.7(3)
C31 N4 C33 C38 -178.78(19)
C31 N4 C33 C34 0.5(3)
C32 N5 C34 C35 178.98(19)
C32 N5 C34 C33 -0.4(3)
N4 C33 C34 N5 -0.7(3)
C38 C33 C34 N5 178.50(18)
N4 C33 C34 C35 179.84(18)
C38 C33 C34 C35 -0.9(3)
N5 C34 C35 C36 -178.13(19)
C33 C34 C35 C36 1.3(3)
C34 C35 C36 C37 -0.8(3)
C35 C36 C37 C38 -0.2(3)
C36 C37 C38 C33 0.6(3)
N4 C33 C38 C37 179.2(2)
C34 C33 C38 C37 0.0(3)
C41 N6 C39 O3 -179.44(15)
C41 N6 C39 C40 -0.9(2)
C15 O3 C39 N6 -77.1(2)
C15 O3 C39 C40 104.35(18)
C12 C7 C8 C9 3.4(3)
C12 C7 C8 C63 -174.75(17)
C7 C8 C9 C10 -3.8(3)
C63 C8 C9 C10 174.32(17)
C7 C8 C9 O1 -177.71(16)
C63 C8 C9 O1 0.4(3)
C31 O1 C9 C10 78.8(2)
C31 O1 C9 C8 -107.10(19)
C8 C9 C10 C11 1.1(3)
O1 C9 C10 C11 174.86(17)
C9 C10 C11 C12 2.4(3)
C9 C10 C11 O8 -171.96(16)
C56 O8 C11 C10 -67.4(2)
C56 O8 C11 C12 117.97(19)
C10 C11 C12 C7 -2.8(3)
O8 C11 C12 C7 171.68(16)
C10 C11 C12 C84 173.28(18)
O8 C11 C12 C84 -12.2(3)
C8 C7 C12 C11 -0.2(3)
C8 C7 C12 C84 -176.25(18)
C18 C13 C14 C15 -0.2(3)
C18 C13 C14 C70 178.53(16)
C13 C14 C15 C16 1.2(3)
C70 C14 C15 C16 -177.60(16)
C13 C14 C15 O3 -177.09(14)
C70 C14 C15 O3 4.2(2)
C39 O3 C15 C16 71.4(2)
C39 O3 C15 C14 -110.34(18)
C14 C15 C16 C17 -0.5(3)
O3 C15 C16 C17 177.72(15)
C15 C16 C17 C18 -1.2(3)
C15 C16 C17 O2 -179.62(15)
C32 O2 C17 C16 -74.2(2)
C32 O2 C17 C18 107.28(18)
C16 C17 C18 C13 2.0(3)
O2 C17 C18 C13 -179.52(15)
C16 C17 C18 C63 -178.13(16)
O2 C17 C18 C63 0.3(2)
C14 C13 C18 C17 -1.3(3)
C14 C13 C18 C63 178.82(16)
C23 C24 C19 C20 2.6(3)
C70 C24 C19 C20 -174.62(17)
C24 C19 C20 C21 2.0(3)
C24 C19 C20 C77 -176.72(17)
C19 C20 C21 C22 -5.3(3)
C77 C20 C21 C22 173.46(17)
C19 C20 C21 O5 177.38(15)
C77 C20 C21 O5 -3.9(3)
C47 O5 C21 C22 81.2(2)
C47 O5 C21 C20 -101.30(19)
C20 C21 C22 C23 3.8(3)
O5 C21 C22 C23 -178.89(16)
C24 C23 C22 C21 1.3(3)
O4 C23 C22 C21 -178.77(15)
C42 N7 C40 O4 -177.76(15)
C42 N7 C40 C39 1.5(3)
C23 O4 C40 N7 81.1(2)
C23 O4 C40 C39 -98.18(18)
N6 C39 C40 N7 -0.7(3)
O3 C39 C40 N7 177.83(16)
N6 C39 C40 O4 178.51(15)
O3 C39 C40 O4 -2.9(2)
C39 N6 C41 C42 1.7(2)
C39 N6 C41 C46 -176.95(16)
C40 N7 C42 C43 176.41(17)
C40 N7 C42 C41 -0.6(2)
N6 C41 C42 N7 -1.0(3)
C46 C41 C42 N7 177.67(17)
N6 C41 C42 C43 -178.02(17)
C46 C41 C42 C43 0.6(3)
N7 C42 C43 C44 -176.09(17)
C41 C42 C43 C44 1.0(3)
C42 C43 C44 C45 -1.6(3)
C43 C44 C45 C46 0.5(3)
C44 C45 C46 C41 1.2(3)
N6 C41 C46 C45 176.96(17)
C42 C41 C46 C45 -1.7(3)
C49 N8 C47 O5 -177.44(16)
C49 N8 C47 C48 0.6(3)
C21 O5 C47 N8 -72.0(2)
C21 O5 C47 C48 109.92(18)
C50 N9 C48 O6 -179.26(16)
C50 N9 C48 C47 0.8(3)
C29 O6 C48 N9 78.2(2)
C29 O6 C48 C47 -101.81(19)
N8 C47 C48 N9 -1.9(3)
O5 C47 C48 N9 176.19(17)
N8 C47 C48 O6 178.15(17)
O5 C47 C48 O6 -3.8(3)
C47 N8 C49 C54 -179.11(18)
C47 N8 C49 C50 1.6(3)
C48 N9 C50 C49 1.4(3)
C48 N9 C50 C51 -179.62(18)
N8 C49 C50 N9 -2.7(3)
C54 C49 C50 N9 178.01(18)
N8 C49 C50 C51 178.35(18)
C54 C49 C50 C51 -1.0(3)
N9 C50 C51 C52 -178.25(19)
C49 C50 C51 C52 0.7(3)
C50 C51 C52 C53 -0.1(3)
C51 C52 C53 C54 -0.3(3)
C52 C53 C54 C49 0.1(3)
N8 C49 C54 C53 -178.77(19)
C50 C49 C54 C53 0.5(3)
C57 N10 C55 O7 -175.76(15)
C57 N10 C55 C56 -0.8(3)
C27 O7 C55 N10 -89.9(2)
C27 O7 C55 C56 94.90(19)
C58 N11 C56 O8 174.25(15)
C58 N11 C56 C55 0.3(3)
C11 O8 C56 N11 84.5(2)
C11 O8 C56 C55 -101.23(19)
N10 C55 C56 N11 0.7(3)
O7 C55 C56 N11 175.68(16)
N10 C55 C56 O8 -173.43(16)
O7 C55 C56 O8 1.6(2)
C55 N10 C57 C62 178.10(17)
C55 N10 C57 C58 0.0(3)
C56 N11 C58 C59 -179.69(17)
C56 N11 C58 C57 -1.1(3)
N10 C57 C58 N11 1.0(3)
C62 C57 C58 N11 -177.13(17)
N10 C57 C58 C59 179.56(17)
C62 C57 C58 C59 1.5(3)
N11 C58 C59 C60 177.36(17)
C57 C58 C59 C60 -1.3(3)
C58 C59 C60 C61 -0.3(3)
C59 C60 C61 C62 1.7(3)
C60 C61 C62 C57 -1.5(3)
N10 C57 C62 C61 -178.22(17)
C58 C57 C62 C61 -0.1(3)
C17 C18 C63 C8 -95.6(2)
C13 C18 C63 C8 84.2(2)
C17 C18 C63 C64 137.47(17)
C13 C18 C63 C64 -42.7(2)
C7 C8 C63 C18 -90.9(2)
C9 C8 C63 C18 91.1(2)
C7 C8 C63 C64 37.8(2)
C9 C8 C63 C64 -140.18(18)
C18 C63 C64 C65 -57.9(2)
C8 C63 C64 C65 174.82(16)
C63 C64 C65 C66 -159.73(17)
C64 C65 C66 C67 -170.44(17)
C65 C66 C67 C68 -169.39(17)
C66 C67 C68 C69 -179.20(18)
C15 C14 C70 C24 91.4(2)
C13 C14 C70 C24 -87.3(2)
C15 C14 C70 C71 -141.20(17)
C13 C14 C70 C71 40.1(2)
C19 C24 C70 C14 85.3(2)
C23 C24 C70 C14 -91.8(2)
C19 C24 C70 C71 -42.5(2)
C23 C24 C70 C71 140.39(17)
C14 C70 C71 C72 55.9(2)
C24 C70 C71 C72 -178.45(16)
C70 C71 C72 C73 169.11(16)
C71 C72 C73 C74 164.77(17)
C72 C73 C74 C75 177.48(16)
C73 C74 C75 C76 173.73(17)
C21 C20 C77 C30 94.5(2)
C19 C20 C77 C30 -86.9(2)
C21 C20 C77 C78 -135.63(18)
C19 C20 C77 C78 43.0(2)
C25 C30 C77 C20 85.4(2)
C29 C30 C77 C20 -98.2(2)
C25 C30 C77 C78 -45.0(2)
C29 C30 C77 C78 131.45(18)
C20 C77 C78 C79 172.74(16)
C30 C77 C78 C79 -56.9(2)
C77 C78 C79 C80 -155.71(16)
C78 C79 C80 C81 -70.1(2)
C79 C80 C81 C82 -178.38(16)
C80 C81 C82 C83 176.93(18)
C27 C26 C84 C12 91.1(2)
C25 C26 C84 C12 -85.8(2)
C27 C26 C84 C85 -142.89(17)
C25 C26 C84 C85 40.3(2)
C11 C12 C84 C26 -84.7(2)
C7 C12 C84 C26 91.2(2)
C11 C12 C84 C85 149.65(17)
C7 C12 C84 C85 -34.5(2)
C26 C84 C85 C86 61.4(2)
C12 C84 C85 C86 -175.73(16)
C84 C85 C86 C87 -156.15(16)
C85 C86 C87 C88 -66.1(2)
C86 C87 C88 C89 -172.80(17)
C87 C88 C89 C90 179.90(19)
